data_7011705
loop_
_publ_author_name
'Amoroso, Angelo J.'
'Burrows, Miles W.'
'Gelbrich, Thomas'
'Haigh, Robert'
'Hursthouse, Michael B.'

_publ_section_title
;
 The oxidation and subsequent co-ordination chemistries of
 4',4&#x2033;-diphenyl-2,2':6',2&#x2033;:6&#x2033;,2&#x2034;-quaterpyridine
;
_journal_issue 12
_journal_name_full 'Journal of the Chemical Society, Dalton Transactions'
_journal_page_first 2415
_journal_paper_doi 10.1039/b203087j
_journal_year 2002
_chemical_formula_moiety 'C64 H44 Gd N8 O8, 3(Cl O4)'
_chemical_formula_sum 'C64 H44 Cl3 Gd N8 O20'
_chemical_formula_weight 1508.67
_chemical_name_systematic
; 
? 
;
_space_group_IT_number 15
_symmetry_cell_setting monoclinic
_symmetry_space_group_name_Hall '-C 2yc'
_symmetry_space_group_name_H-M 'C 1 2/c 1'
_atom_sites_solution_hydrogens geom
_atom_sites_solution_primary direct
_atom_sites_solution_secondary difmap
_audit_creation_method SHELXL-97
_cell_angle_alpha 90.00
_cell_angle_beta 93.93(3)
_cell_angle_gamma 90.00
_cell_formula_units_Z 4
_cell_length_a 16.783(3)
_cell_length_b 19.408(4)
_cell_length_c 19.979(4)
_cell_measurement_reflns_used 25
_cell_measurement_temperature 150(2)
_cell_measurement_theta_max 27.83
_cell_measurement_theta_min 2.93
_cell_volume 6492(2)
_computing_cell_refinement 'CAD4 Express (Enraf Nonius, 1994)'
_computing_data_collection 'CAD4 Express (Enraf Nonius, 1994)'
_computing_data_reduction 'XCAD4 (Harms & Wocadlo, 1995)'
_computing_molecular_graphics 'ORTEP-3 for Windows (Farrugia, 1997)'
_computing_publication_material 'WinGX publication routines (Farrugia, 1998)'
_computing_structure_refinement 'SHELXL-97 (Sheldrick, 1997)'
_computing_structure_solution 'SHELXS-97 (Sheldrick, 1990)'
_diffrn_ambient_temperature 293(2)
_diffrn_measured_fraction_theta_full 0.977
_diffrn_measured_fraction_theta_max 0.977
_diffrn_measurement_device_type 'Enraf Nonius TurboCAD4'
_diffrn_measurement_method 'non-profiled omega scans'
_diffrn_radiation_monochromator graphite
_diffrn_radiation_source 'fine-focus sealed tube'
_diffrn_radiation_type MoK\a
_diffrn_radiation_wavelength 0.71073
_diffrn_reflns_av_R_equivalents 0.1208
_diffrn_reflns_av_sigmaI/netI 0.2039
_diffrn_reflns_limit_h_max 21
_diffrn_reflns_limit_h_min -21
_diffrn_reflns_limit_k_max 25
_diffrn_reflns_limit_k_min -23
_diffrn_reflns_limit_l_max 25
_diffrn_reflns_limit_l_min -23
_diffrn_reflns_number 30729
_diffrn_reflns_theta_full 27.83
_diffrn_reflns_theta_max 27.83
_diffrn_reflns_theta_min 2.93
_diffrn_standards_decay_% 6
_diffrn_standards_interval_time 120
_diffrn_standards_number 3
_exptl_absorpt_coefficient_mu 1.226
_exptl_absorpt_correction_type none
_exptl_crystal_colour Colourless
_exptl_crystal_density_diffrn 1.543
_exptl_crystal_density_method 'not measured'
_exptl_crystal_description Prism
_exptl_crystal_F_000 3036
_exptl_crystal_size_max 0.34
_exptl_crystal_size_mid 0.23
_exptl_crystal_size_min 0.15
_refine_diff_density_max 0.650
_refine_diff_density_min -0.841
_refine_diff_density_rms 0.118
_refine_ls_extinction_method none
_refine_ls_goodness_of_fit_ref 0.946
_refine_ls_hydrogen_treatment 'Calculated positions,riding model'
_refine_ls_matrix_type full
_refine_ls_number_parameters 434
_refine_ls_number_reflns 7535
_refine_ls_number_restraints 0
_refine_ls_restrained_S_all 0.946
_refine_ls_R_factor_all 0.1636
_refine_ls_R_factor_gt 0.0657
_refine_ls_shift/su_max 0.085
_refine_ls_shift/su_mean 0.017
_refine_ls_structure_factor_coef Fsqd
_refine_ls_weighting_details 'calc w=1/[\s^2^(Fo^2^)+(0.0597P)^2^+0.0000P] where P=(Fo^2^+2Fc^2^)/3'
_refine_ls_weighting_scheme calc
_refine_ls_wR_factor_gt 0.1253
_refine_ls_wR_factor_ref 0.1440
_reflns_number_gt 3641
_reflns_number_total 7535
_reflns_threshold_expression >2sigma(I)
_cod_data_source_file b203087j.txt
_cod_data_source_block s92
_cod_depositor_comments
;
The following automatic conversions were performed:
'_symmetry_cell_setting' value 'Monoclinic' changed to 'monoclinic'
according to '/home/saulius/struct/CIF-dictionaries/cif_core.dic'
dictionary named 'cif_core.dic' version 2.4.1 from 2010-06-29.

Automatic conversion script
Id: cif_fix_enum 1527 2010-12-29 10:47:43Z saulius 
;
_cod_original_sg_symbol_H-M C2/c
_cod_database_code 7011705

loop_
_symmetry_equiv_pos_as_xyz
'x, y, z'
'-x, y, -z+1/2'
'x+1/2, y+1/2, z'
'-x+1/2, y+1/2, -z+1/2'
'-x, -y, -z'
'x, -y, z-1/2'
'-x+1/2, -y+1/2, -z'
'x+1/2, -y+1/2, z-1/2'

loop_
_atom_site_label
_atom_site_type_symbol
_atom_site_fract_x
_atom_site_fract_y
_atom_site_fract_z
_atom_site_U_iso_or_equiv
_atom_site_adp_type
_atom_site_occupancy
_atom_site_symmetry_multiplicity
_atom_site_calc_flag
_atom_site_refinement_flags
_atom_site_disorder_assembly
_atom_site_disorder_group
Gd1 Gd 0.0000 0.25315(2) 0.2500 0.03124(16) Uani 1 2 d S . .
Cl1 Cl 0.0000 -0.17933(12) 0.2500 0.0539(7) Uani 1 2 d S . .
Cl2 Cl 0.27020(14) 0.00905(11) 0.31771(13) 0.0772(6) Uani 1 1 d . . .
O1 O 0.0796(2) 0.23905(17) 0.15843(18) 0.0336(9) Uani 1 1 d . . .
O5 O 0.0693(3) -0.1371(2) 0.2530(3) 0.0685(15) Uani 1 1 d . . .
O2 O 0.0821(2) 0.15345(18) 0.26819(19) 0.0340(10) Uani 1 1 d . . .
O6 O -0.0001(3) -0.2222(3) 0.3078(3) 0.0940(19) Uani 1 1 d . . .
O3 O 0.0836(2) 0.35374(18) 0.24421(19) 0.0354(10) Uani 1 1 d . . .
O4 O 0.0801(2) 0.26806(16) 0.35106(18) 0.0310(9) Uani 1 1 d . . .
O7 O 0.3272(6) 0.0515(4) 0.3548(6) 0.218(5) Uani 1 1 d . . .
O8 O 0.2673(5) -0.0525(3) 0.3550(4) 0.141(3) Uani 1 1 d . . .
O9 O 0.2893(6) -0.0050(4) 0.2539(5) 0.181(4) Uani 1 1 d . . .
O10 O 0.2026(4) 0.0465(4) 0.3132(4) 0.132(3) Uani 1 1 d . . .
N1 N 0.1584(3) 0.2297(2) 0.1676(2) 0.0390(13) Uani 1 1 d . . .
N2 N 0.0790(3) 0.1059(2) 0.2201(2) 0.0377(13) Uani 1 1 d . . .
N3 N 0.0786(3) 0.4015(2) 0.2911(2) 0.0394(13) Uani 1 1 d . . .
N4 N 0.1596(3) 0.2778(3) 0.3537(2) 0.0363(12) Uani 1 1 d . . .
C1 C 0.2056(4) 0.2839(4) 0.1678(3) 0.0466(17) Uani 1 1 d . . .
H1 H 0.1835 0.3276 0.1618 0.056 Uiso 1 1 calc R . .
C2 C 0.2869(5) 0.2769(4) 0.1768(4) 0.068(2) Uani 1 1 d . . .
H2 H 0.3197 0.3156 0.1788 0.082 Uiso 1 1 calc R . .
C3 C 0.3188(5) 0.2125(4) 0.1829(4) 0.074(2) Uani 1 1 d . . .
H3 H 0.3739 0.2069 0.1878 0.089 Uiso 1 1 calc R . .
C4 C 0.2688(4) 0.1550(4) 0.1817(4) 0.061(2) Uani 1 1 d . . .
H4 H 0.2898 0.1108 0.1862 0.073 Uiso 1 1 calc R . .
C5 C 0.1879(4) 0.1655(3) 0.1736(3) 0.0438(17) Uani 1 1 d . . .
C6 C 0.1319(4) 0.1081(3) 0.1708(3) 0.0380(15) Uani 1 1 d . . .
C7 C 0.1285(4) 0.0587(3) 0.1223(3) 0.0441(17) Uani 1 1 d . . .
H7 H 0.1644 0.0607 0.0889 0.053 Uiso 1 1 calc R . .
C8 C 0.0730(4) 0.0052(3) 0.1211(3) 0.0423(17) Uani 1 1 d . . .
C9 C 0.0230(4) 0.0036(3) 0.1737(3) 0.0395(16) Uani 1 1 d . . .
H9 H -0.0135 -0.0322 0.1760 0.047 Uiso 1 1 calc R . .
C10 C 0.0261(4) 0.0534(3) 0.2221(3) 0.0366(15) Uani 1 1 d . . .
C11 C 0.0648(4) -0.0452(3) 0.0645(3) 0.0434(17) Uani 1 1 d . . .
C12 C 0.0048(4) -0.0942(3) 0.0607(3) 0.056(2) Uani 1 1 d . . .
H12 H -0.0295 -0.0975 0.0952 0.067 Uiso 1 1 calc R . .
C13 C -0.0047(5) -0.1383(3) 0.0063(4) 0.065(2) Uani 1 1 d . . .
H13 H -0.0472 -0.1692 0.0034 0.078 Uiso 1 1 calc R . .
C14 C 0.0477(5) -0.1370(4) -0.0430(4) 0.066(2) Uani 1 1 d . . .
H14 H 0.0428 -0.1683 -0.0783 0.079 Uiso 1 1 calc R . .
C15 C 0.1079(5) -0.0887(4) -0.0396(4) 0.074(2) Uani 1 1 d . . .
H15 H 0.1437 -0.0869 -0.0731 0.089 Uiso 1 1 calc R . .
C16 C 0.1154(5) -0.0433(3) 0.0131(4) 0.063(2) Uani 1 1 d . . .
H16 H 0.1557 -0.0104 0.0142 0.076 Uiso 1 1 calc R . .
C17 C 0.0256(4) 0.4529(3) 0.2815(3) 0.0404(16) Uani 1 1 d . . .
C18 C 0.0213(4) 0.5049(3) 0.3277(3) 0.0424(17) Uani 1 1 d . . .
H18 H -0.0163 0.5397 0.3202 0.051 Uiso 1 1 calc R . .
C19 C 0.0731(4) 0.5063(3) 0.3861(3) 0.0390(16) Uani 1 1 d . . .
C20 C 0.1263(4) 0.4528(3) 0.3934(3) 0.0402(16) Uani 1 1 d . . .
H20 H 0.1621 0.4521 0.4311 0.048 Uiso 1 1 calc R . .
C21 C 0.1292(4) 0.3997(3) 0.3474(3) 0.0379(16) Uani 1 1 d . . .
C22 C 0.1881(4) 0.3432(3) 0.3530(3) 0.0417(17) Uani 1 1 d . . .
C23 C 0.2694(4) 0.3533(4) 0.3572(3) 0.0524(19) Uani 1 1 d . . .
H23 H 0.2898 0.3978 0.3548 0.063 Uiso 1 1 calc R . .
C24 C 0.3207(4) 0.2987(4) 0.3650(3) 0.0559(19) Uani 1 1 d . . .
H24 H 0.3756 0.3056 0.3705 0.067 Uiso 1 1 calc R . .
C25 C 0.2890(4) 0.2334(3) 0.3644(3) 0.0535(19) Uani 1 1 d . . .
H25 H 0.3231 0.1956 0.3681 0.064 Uiso 1 1 calc R . .
C26 C 0.2084(4) 0.2230(3) 0.3585(3) 0.0449(17) Uani 1 1 d . . .
H26 H 0.1877 0.1785 0.3578 0.054 Uiso 1 1 calc R . .
C27 C 0.0648(4) 0.5623(3) 0.4358(3) 0.0440(17) Uani 1 1 d . . .
C28 C 0.0859(5) 0.5507(3) 0.5038(4) 0.061(2) Uani 1 1 d . . .
H28 H 0.1091 0.5092 0.5182 0.073 Uiso 1 1 calc R . .
C29 C 0.0713(5) 0.6029(4) 0.5497(4) 0.067(2) Uani 1 1 d . . .
H29 H 0.0850 0.5961 0.5951 0.080 Uiso 1 1 calc R . .
C30 C 0.0372(5) 0.6637(4) 0.5285(4) 0.071(2) Uani 1 1 d . . .
H30 H 0.0278 0.6979 0.5596 0.086 Uiso 1 1 calc R . .
C31 C 0.0169(5) 0.6746(4) 0.4620(4) 0.078(3) Uani 1 1 d . . .
H31 H -0.0067 0.7160 0.4480 0.094 Uiso 1 1 calc R . .
C32 C 0.0313(4) 0.6243(3) 0.4154(4) 0.0536(19) Uani 1 1 d . . .
H32 H 0.0182 0.6323 0.3701 0.064 Uiso 1 1 calc R . .

loop_
_atom_site_aniso_label
_atom_site_aniso_U_11
_atom_site_aniso_U_22
_atom_site_aniso_U_33
_atom_site_aniso_U_23
_atom_site_aniso_U_13
_atom_site_aniso_U_12
Gd1 0.0373(3) 0.0265(2) 0.0292(2) 0.000 -0.00337(16) 0.000
Cl1 0.0402(16) 0.0448(13) 0.076(2) 0.000 0.0023(13) 0.000
Cl2 0.0777(16) 0.0595(12) 0.0951(18) -0.0027(12) 0.0106(13) 0.0285(12)
O1 0.030(2) 0.040(2) 0.031(2) -0.0015(18) 0.0018(16) -0.0072(19)
O5 0.029(3) 0.055(3) 0.120(5) -0.004(3) -0.003(3) -0.001(2)
O2 0.034(2) 0.030(2) 0.038(3) -0.0100(19) -0.0043(19) 0.0008(18)
O6 0.087(4) 0.107(4) 0.092(5) 0.046(4) 0.031(3) 0.040(4)
O3 0.046(3) 0.032(2) 0.028(2) -0.0030(19) -0.001(2) -0.0043(19)
O4 0.033(2) 0.030(2) 0.030(2) 0.0003(16) -0.0045(17) -0.0016(17)
O7 0.183(9) 0.121(7) 0.342(15) -0.034(8) -0.053(10) -0.024(7)
O8 0.210(9) 0.075(4) 0.135(7) 0.024(4) 0.002(6) 0.045(5)
O9 0.264(11) 0.126(7) 0.171(9) 0.007(6) 0.137(8) 0.053(7)
O10 0.114(6) 0.158(6) 0.124(6) 0.015(5) 0.013(4) 0.096(5)
N1 0.041(3) 0.045(3) 0.032(3) -0.012(2) 0.007(2) -0.011(3)
N2 0.043(3) 0.035(3) 0.035(3) 0.002(2) -0.002(3) 0.002(3)
N3 0.062(4) 0.027(3) 0.028(3) 0.001(2) -0.003(3) -0.010(3)
N4 0.036(3) 0.043(3) 0.028(3) -0.001(2) -0.009(2) -0.001(3)
C1 0.040(5) 0.049(4) 0.052(5) -0.010(3) 0.011(3) -0.006(4)
C2 0.075(6) 0.054(5) 0.077(6) -0.013(4) 0.017(5) -0.016(5)
C3 0.048(5) 0.083(6) 0.093(7) -0.032(5) 0.021(4) -0.017(5)
C4 0.041(5) 0.055(5) 0.085(6) -0.020(4) 0.006(4) 0.006(4)
C5 0.044(4) 0.046(4) 0.042(4) -0.013(3) 0.008(3) 0.008(4)
C6 0.037(4) 0.036(3) 0.040(4) -0.009(3) -0.002(3) -0.001(3)
C7 0.047(4) 0.046(4) 0.039(4) -0.010(3) 0.005(3) 0.015(3)
C8 0.052(4) 0.028(3) 0.044(4) 0.000(3) -0.017(3) 0.007(3)
C9 0.058(5) 0.029(3) 0.030(4) 0.002(3) -0.010(3) 0.005(3)
C10 0.045(4) 0.027(3) 0.036(4) 0.003(3) -0.010(3) -0.001(3)
C11 0.060(5) 0.034(3) 0.034(4) -0.003(3) -0.013(3) 0.014(3)
C12 0.070(5) 0.046(4) 0.051(5) -0.019(4) -0.005(4) -0.003(4)
C13 0.089(6) 0.040(4) 0.062(6) -0.016(4) -0.028(5) -0.007(4)
C14 0.096(7) 0.045(4) 0.055(6) -0.022(4) -0.010(5) 0.012(5)
C15 0.102(7) 0.078(5) 0.043(5) -0.015(4) 0.001(5) 0.015(5)
C16 0.090(6) 0.058(4) 0.041(5) -0.013(4) -0.006(4) -0.007(4)
C17 0.056(5) 0.028(3) 0.036(4) 0.005(3) -0.010(3) -0.001(3)
C18 0.068(5) 0.029(3) 0.029(4) -0.001(3) -0.001(3) -0.001(3)
C19 0.052(4) 0.027(3) 0.038(4) 0.000(3) -0.002(3) -0.013(3)
C20 0.047(4) 0.040(4) 0.033(4) -0.003(3) -0.008(3) -0.012(3)
C21 0.047(4) 0.036(3) 0.029(4) 0.003(3) -0.006(3) -0.008(3)
C22 0.055(5) 0.037(4) 0.032(4) -0.003(3) -0.010(3) -0.006(3)
C23 0.039(4) 0.058(4) 0.058(5) -0.009(4) -0.007(4) -0.017(4)
C24 0.030(4) 0.077(5) 0.060(5) -0.009(4) -0.001(3) 0.001(4)
C25 0.036(4) 0.065(5) 0.058(5) -0.007(3) -0.004(3) 0.019(4)
C26 0.045(4) 0.040(3) 0.048(4) -0.008(3) -0.007(3) 0.007(3)
C27 0.058(5) 0.042(4) 0.032(4) -0.007(3) 0.007(3) -0.010(3)
C28 0.080(6) 0.051(4) 0.051(5) -0.009(4) 0.008(4) -0.015(4)
C29 0.104(7) 0.064(5) 0.034(4) -0.015(4) 0.015(4) -0.030(5)
C30 0.085(6) 0.062(5) 0.068(6) -0.029(4) 0.009(5) -0.005(5)
C31 0.091(7) 0.069(5) 0.072(6) -0.037(5) -0.011(5) 0.020(5)
C32 0.072(5) 0.042(4) 0.047(5) -0.015(3) 0.005(4) -0.004(4)

loop_
_atom_type_symbol
_atom_type_description
_atom_type_scat_dispersion_real
_atom_type_scat_dispersion_imag
_atom_type_scat_source
C C 0.0033 0.0016 'International Tables Vol C Tables 4.2.6.8 and 6.1.1.4'
H H 0.0000 0.0000 'International Tables Vol C Tables 4.2.6.8 and 6.1.1.4'
N N 0.0061 0.0033 'International Tables Vol C Tables 4.2.6.8 and 6.1.1.4'
O O 0.0106 0.0060 'International Tables Vol C Tables 4.2.6.8 and 6.1.1.4'
Cl Cl 0.1484 0.1585 'International Tables Vol C Tables 4.2.6.8 and 6.1.1.4'
Gd Gd -0.1653 3.9035 'International Tables Vol C Tables 4.2.6.8 and 6.1.1.4'

loop_
_geom_angle_atom_site_label_1
_geom_angle_atom_site_label_2
_geom_angle_atom_site_label_3
_geom_angle
_geom_angle_site_symmetry_1
_geom_angle_site_symmetry_3
_geom_angle_publ_flag
O1 Gd1 O1 166.65(16) 2 . ?
O1 Gd1 O4 110.99(13) 2 2 ?
O1 Gd1 O4 70.75(13) . 2 ?
O1 Gd1 O4 70.75(13) 2 . ?
O1 Gd1 O4 110.99(13) . . ?
O4 Gd1 O4 165.94(15) 2 . ?
O1 Gd1 O2 70.84(13) 2 2 ?
O1 Gd1 O2 98.04(13) . 2 ?
O4 Gd1 O2 71.40(12) 2 2 ?
O4 Gd1 O2 121.14(12) . 2 ?
O1 Gd1 O2 98.04(13) 2 . ?
O1 Gd1 O2 70.84(13) . . ?
O4 Gd1 O2 121.14(12) 2 . ?
O4 Gd1 O2 71.40(12) . . ?
O2 Gd1 O2 71.83(17) 2 . ?
O1 Gd1 O3 119.63(13) 2 . ?
O1 Gd1 O3 72.17(12) . . ?
O4 Gd1 O3 99.12(12) 2 . ?
O4 Gd1 O3 69.11(12) . . ?
O2 Gd1 O3 168.49(12) 2 . ?
O2 Gd1 O3 109.35(13) . . ?
O1 Gd1 O3 72.17(12) 2 2 ?
O1 Gd1 O3 119.63(13) . 2 ?
O4 Gd1 O3 69.11(12) 2 2 ?
O4 Gd1 O3 99.12(12) . 2 ?
O2 Gd1 O3 109.35(13) 2 2 ?
O2 Gd1 O3 168.49(12) . 2 ?
O3 Gd1 O3 71.90(19) . 2 ?
O5 Cl1 O5 109.5(4) . 2 ?
O5 Cl1 O6 109.0(3) . 2 ?
O5 Cl1 O6 110.5(3) 2 2 ?
O5 Cl1 O6 110.5(3) . . ?
O5 Cl1 O6 109.0(3) 2 . ?
O6 Cl1 O6 108.4(5) 2 . ?
O10 Cl2 O9 107.2(5) . . ?
O10 Cl2 O8 115.7(5) . . ?
O9 Cl2 O8 110.1(5) . . ?
O10 Cl2 O7 104.8(5) . . ?
O9 Cl2 O7 114.1(7) . . ?
O8 Cl2 O7 105.1(6) . . ?
N1 O1 Gd1 121.2(3) . . ?
N2 O2 Gd1 117.3(3) . . ?
N3 O3 Gd1 117.9(3) . . ?
N4 O4 Gd1 123.7(3) . . ?
C1 N1 O1 118.8(5) . . ?
C1 N1 C5 121.5(6) . . ?
O1 N1 C5 119.6(5) . . ?
O2 N2 C10 119.6(5) . . ?
O2 N2 C6 120.1(5) . . ?
C10 N2 C6 120.2(5) . . ?
O3 N3 C17 119.6(5) . . ?
O3 N3 C21 119.9(5) . . ?
C17 N3 C21 120.4(5) . . ?
C26 N4 O4 119.5(5) . . ?
C26 N4 C22 121.8(5) . . ?
O4 N4 C22 118.7(5) . . ?
N1 C1 C2 121.0(7) . . ?
C3 C2 C1 119.0(7) . . ?
C2 C3 C4 120.0(7) . . ?
C5 C4 C3 118.2(7) . . ?
N1 C5 C4 120.2(6) . . ?
N1 C5 C6 118.2(6) . . ?
C4 C5 C6 121.6(6) . . ?
C7 C6 N2 119.5(6) . . ?
C7 C6 C5 124.2(6) . . ?
N2 C6 C5 116.4(5) . . ?
C6 C7 C8 122.1(6) . . ?
C9 C8 C7 116.2(6) . . ?
C9 C8 C11 121.9(6) . . ?
C7 C8 C11 121.8(6) . . ?
C10 C9 C8 121.6(6) . . ?
N2 C10 C9 120.4(6) . . ?
N2 C10 C10 116.8(4) . 2 ?
C9 C10 C10 122.8(5) . 2 ?
C16 C11 C12 117.5(6) . . ?
C16 C11 C8 121.1(6) . . ?
C12 C11 C8 121.4(7) . . ?
C11 C12 C13 120.9(8) . . ?
C14 C13 C12 120.6(8) . . ?
C13 C14 C15 119.0(7) . . ?
C16 C15 C14 120.2(8) . . ?
C15 C16 C11 121.8(8) . . ?
N3 C17 C18 121.1(5) . . ?
N3 C17 C17 117.6(5) . 2 ?
C18 C17 C17 121.3(5) . 2 ?
C17 C18 C19 120.9(6) . . ?
C20 C19 C18 115.8(5) . . ?
C20 C19 C27 125.0(6) . . ?
C18 C19 C27 119.2(6) . . ?
C19 C20 C21 123.1(5) . . ?
N3 C21 C20 118.7(5) . . ?
N3 C21 C22 117.3(5) . . ?
C20 C21 C22 123.8(5) . . ?
N4 C22 C23 118.8(6) . . ?
N4 C22 C21 117.4(6) . . ?
C23 C22 C21 123.8(6) . . ?
C24 C23 C22 120.7(6) . . ?
C23 C24 C25 118.3(6) . . ?
C26 C25 C24 121.2(6) . . ?
N4 C26 C25 119.1(6) . . ?
C32 C27 C28 120.0(6) . . ?
C32 C27 C19 119.8(6) . . ?
C28 C27 C19 120.1(6) . . ?
C29 C28 C27 118.4(7) . . ?
C30 C29 C28 120.7(7) . . ?
C31 C30 C29 120.5(7) . . ?
C30 C31 C32 120.1(7) . . ?
C27 C32 C31 120.3(7) . . ?

loop_
_geom_bond_atom_site_label_1
_geom_bond_atom_site_label_2
_geom_bond_distance
_geom_bond_site_symmetry_2
_geom_bond_publ_flag
Gd1 O1 2.354(4) 2 ?
Gd1 O1 2.354(4) . ?
Gd1 O4 2.365(4) 2 ?
Gd1 O4 2.365(4) . ?
Gd1 O2 2.389(4) 2 ?
Gd1 O2 2.389(4) . ?
Gd1 O3 2.412(4) . ?
Gd1 O3 2.412(4) 2 ?
Cl1 O5 1.421(4) . ?
Cl1 O5 1.421(4) 2 ?
Cl1 O6 1.423(5) 2 ?
Cl1 O6 1.423(5) . ?
Cl2 O10 1.345(6) . ?
Cl2 O9 1.363(8) . ?
Cl2 O8 1.411(6) . ?
Cl2 O7 1.430(9) . ?
O1 N1 1.335(6) . ?
O2 N2 1.330(6) . ?
O3 N3 1.325(6) . ?
O4 N4 1.345(6) . ?
N1 C1 1.318(8) . ?
N1 C5 1.343(7) . ?
N2 C10 1.354(7) . ?
N2 C6 1.371(8) . ?
N3 C17 1.341(7) . ?
N3 C21 1.363(7) . ?
N4 C26 1.342(7) . ?
N4 C22 1.359(7) . ?
C1 C2 1.370(10) . ?
C2 C3 1.362(10) . ?
C3 C4 1.395(9) . ?
C4 C5 1.372(9) . ?
C5 C6 1.455(8) . ?
C6 C7 1.361(8) . ?
C7 C8 1.395(8) . ?
C8 C9 1.390(9) . ?
C8 C11 1.494(8) . ?
C9 C10 1.365(8) . ?
C10 C10 1.465(12) 2 ?
C11 C16 1.378(10) . ?
C11 C12 1.382(9) . ?
C12 C13 1.385(9) . ?
C13 C14 1.365(11) . ?
C14 C15 1.378(10) . ?
C15 C16 1.372(9) . ?
C17 C18 1.372(8) . ?
C17 C17 1.476(11) 2 ?
C18 C19 1.407(8) . ?
C19 C20 1.370(8) . ?
C19 C27 1.486(8) . ?
C20 C21 1.385(8) . ?
C21 C22 1.475(8) . ?
C22 C23 1.375(9) . ?
C23 C24 1.368(9) . ?
C24 C25 1.375(9) . ?
C25 C26 1.364(9) . ?
C27 C32 1.377(8) . ?
C27 C28 1.399(9) . ?
C28 C29 1.399(9) . ?
C29 C30 1.366(10) . ?
C30 C31 1.366(10) . ?
C31 C32 1.382(9) . ?

loop_
_geom_torsion_atom_site_label_1
_geom_torsion_atom_site_label_2
_geom_torsion_atom_site_label_3
_geom_torsion_atom_site_label_4
_geom_torsion
_geom_torsion_site_symmetry_1
_geom_torsion_site_symmetry_2
_geom_torsion_site_symmetry_3
_geom_torsion_site_symmetry_4
_geom_torsion_publ_flag
O1 Gd1 O1 N1 -84.9(3) 2 . . . ?
O4 Gd1 O1 N1 175.3(4) 2 . . . ?
O4 Gd1 O1 N1 10.1(4) . . . . ?
O2 Gd1 O1 N1 -117.7(3) 2 . . . ?
O2 Gd1 O1 N1 -50.2(3) . . . . ?
O3 Gd1 O1 N1 68.5(3) . . . . ?
O3 Gd1 O1 N1 124.6(3) 2 . . . ?
O1 Gd1 O2 N2 118.5(4) 2 . . . ?
O1 Gd1 O2 N2 -53.9(4) . . . . ?
O4 Gd1 O2 N2 -2.0(4) 2 . . . ?
O4 Gd1 O2 N2 -175.0(4) . . . . ?
O2 Gd1 O2 N2 51.8(3) 2 . . . ?
O3 Gd1 O2 N2 -116.1(4) . . . . ?
O3 Gd1 O2 N2 149.6(6) 2 . . . ?
O1 Gd1 O3 N3 -4.5(4) 2 . . . ?
O1 Gd1 O3 N3 -177.7(4) . . . . ?
O4 Gd1 O3 N3 116.1(3) 2 . . . ?
O4 Gd1 O3 N3 -56.0(3) . . . . ?
O2 Gd1 O3 N3 149.8(6) 2 . . . ?
O2 Gd1 O3 N3 -116.3(3) . . . . ?
O3 Gd1 O3 N3 51.7(3) 2 . . . ?
O1 Gd1 O4 N4 175.4(4) 2 . . . ?
O1 Gd1 O4 N4 9.5(4) . . . . ?
O4 Gd1 O4 N4 -85.0(3) 2 . . . ?
O2 Gd1 O4 N4 123.5(3) 2 . . . ?
O2 Gd1 O4 N4 69.5(3) . . . . ?
O3 Gd1 O4 N4 -50.7(3) . . . . ?
O3 Gd1 O4 N4 -117.2(3) 2 . . . ?
Gd1 O1 N1 C1 -92.2(5) . . . . ?
Gd1 O1 N1 C5 90.5(5) . . . . ?
Gd1 O2 N2 C10 -91.1(5) . . . . ?
Gd1 O2 N2 C6 92.2(5) . . . . ?
Gd1 O3 N3 C17 -89.6(5) . . . . ?
Gd1 O3 N3 C21 92.9(5) . . . . ?
Gd1 O4 N4 C26 -90.0(5) . . . . ?
Gd1 O4 N4 C22 91.5(5) . . . . ?
O1 N1 C1 C2 -179.8(6) . . . . ?
C5 N1 C1 C2 -2.6(9) . . . . ?
N1 C1 C2 C3 2.7(11) . . . . ?
C1 C2 C3 C4 -1.7(12) . . . . ?
C2 C3 C4 C5 0.6(11) . . . . ?
C1 N1 C5 C4 1.4(9) . . . . ?
O1 N1 C5 C4 178.6(5) . . . . ?
C1 N1 C5 C6 -178.0(6) . . . . ?
O1 N1 C5 C6 -0.8(8) . . . . ?
C3 C4 C5 N1 -0.4(10) . . . . ?
C3 C4 C5 C6 179.0(6) . . . . ?
O2 N2 C6 C7 179.3(5) . . . . ?
C10 N2 C6 C7 2.6(8) . . . . ?
O2 N2 C6 C5 -1.8(8) . . . . ?
C10 N2 C6 C5 -178.4(5) . . . . ?
N1 C5 C6 C7 116.7(7) . . . . ?
C4 C5 C6 C7 -62.8(9) . . . . ?
N1 C5 C6 N2 -62.2(8) . . . . ?
C4 C5 C6 N2 118.3(7) . . . . ?
N2 C6 C7 C8 -0.3(9) . . . . ?
C5 C6 C7 C8 -179.1(6) . . . . ?
C6 C7 C8 C9 -2.3(9) . . . . ?
C6 C7 C8 C11 174.4(5) . . . . ?
C7 C8 C9 C10 2.6(8) . . . . ?
C11 C8 C9 C10 -174.1(5) . . . . ?
O2 N2 C10 C9 -179.0(5) . . . . ?
C6 N2 C10 C9 -2.3(8) . . . . ?
O2 N2 C10 C10 1.0(8) . . . 2 ?
C6 N2 C10 C10 177.7(6) . . . 2 ?
C8 C9 C10 N2 -0.4(9) . . . . ?
C8 C9 C10 C10 179.6(6) . . . 2 ?
C9 C8 C11 C16 -179.3(6) . . . . ?
C7 C8 C11 C16 4.1(9) . . . . ?
C9 C8 C11 C12 2.5(9) . . . . ?
C7 C8 C11 C12 -174.0(6) . . . . ?
C16 C11 C12 C13 -1.6(10) . . . . ?
C8 C11 C12 C13 176.7(6) . . . . ?
C11 C12 C13 C14 3.7(11) . . . . ?
C12 C13 C14 C15 -3.3(11) . . . . ?
C13 C14 C15 C16 0.8(11) . . . . ?
C14 C15 C16 C11 1.3(11) . . . . ?
C12 C11 C16 C15 -0.9(10) . . . . ?
C8 C11 C16 C15 -179.2(6) . . . . ?
O3 N3 C17 C18 -177.0(5) . . . . ?
C21 N3 C17 C18 0.5(9) . . . . ?
O3 N3 C17 C17 0.5(9) . . . 2 ?
C21 N3 C17 C17 178.0(6) . . . 2 ?
N3 C17 C18 C19 0.7(10) . . . . ?
C17 C17 C18 C19 -176.7(7) 2 . . . ?
C17 C18 C19 C20 -0.5(9) . . . . ?
C17 C18 C19 C27 -178.0(6) . . . . ?
C18 C19 C20 C21 -0.8(9) . . . . ?
C27 C19 C20 C21 176.5(6) . . . . ?
O3 N3 C21 C20 175.7(5) . . . . ?
C17 N3 C21 C20 -1.8(9) . . . . ?
O3 N3 C21 C22 0.0(8) . . . . ?
C17 N3 C21 C22 -177.5(5) . . . . ?
C19 C20 C21 N3 1.9(9) . . . . ?
C19 C20 C21 C22 177.4(6) . . . . ?
C26 N4 C22 C23 0.0(9) . . . . ?
O4 N4 C22 C23 178.5(5) . . . . ?
C26 N4 C22 C21 179.8(5) . . . . ?
O4 N4 C22 C21 -1.6(8) . . . . ?
N3 C21 C22 N4 -61.3(8) . . . . ?
C20 C21 C22 N4 123.2(6) . . . . ?
N3 C21 C22 C23 118.5(7) . . . . ?
C20 C21 C22 C23 -57.0(9) . . . . ?
N4 C22 C23 C24 -2.8(10) . . . . ?
C21 C22 C23 C24 177.4(6) . . . . ?
C22 C23 C24 C25 3.8(10) . . . . ?
C23 C24 C25 C26 -2.1(10) . . . . ?
O4 N4 C26 C25 -176.9(5) . . . . ?
C22 N4 C26 C25 1.7(9) . . . . ?
C24 C25 C26 N4 -0.6(10) . . . . ?
C20 C19 C27 C32 157.8(6) . . . . ?
C18 C19 C27 C32 -25.0(9) . . . . ?
C20 C19 C27 C28 -26.5(10) . . . . ?
C18 C19 C27 C28 150.7(6) . . . . ?
C32 C27 C28 C29 0.7(10) . . . . ?
C19 C27 C28 C29 -175.0(6) . . . . ?
C27 C28 C29 C30 0.0(11) . . . . ?
C28 C29 C30 C31 -0.1(13) . . . . ?
C29 C30 C31 C32 -0.5(13) . . . . ?
C28 C27 C32 C31 -1.3(11) . . . . ?
C19 C27 C32 C31 174.4(7) . . . . ?
C30 C31 C32 C27 1.2(12) . . . . ?
